data_2018478
loop_
_publ_author_name
'Vera, Daniela B.'
'Osa Codesido, Nicol\'as'
'De Candia, Ariel G.'
'Albor\'es, Pablo'
'Slep, Leonardo D.'

_publ_section_title
;
 Chlorido(4,4'-dimethoxy-2,2'-bipyridine)(1,4,7-trimethyl-1,4,7-triazacyclononane)ruthenium(II)
 perchlorate acetonitrile disolvate and
 aqua(4,4'-dimethoxy-2,2'-bipyridine)(1,4,7-trimethyl-1,4,7-triazacyclononane)ruthenium(II)
 bis(perchlorate) dihydrate
;
_journal_coeditor_code GZ3210
_journal_issue 5
_journal_name_full 'Acta Crystallographica Section C'
_journal_page_first m127
_journal_page_last m130
_journal_paper_doi 10.1107/S0108270112015259
_journal_volume 68
_journal_year 2012
_chemical_formula_iupac '[Ru (C9 H21 N3) (C12 H12 N2 O2) (H2 O)] (Cl O4)2, 2H2 O'
_chemical_formula_moiety 'C21 H35 N5 O3 Ru 2+, 2(Cl O4 -), 2(H2 O)'
_chemical_formula_sum 'C21 H39 Cl2 N5 O13 Ru'
_chemical_formula_weight 741.54
_chemical_name_systematic
;
aqua(4,4'-dimethoxy-2,2'-bipyridine)(1,4,7-trimethyl-1,4,7-
triazacyclononane)ruthenium(II) bis(perchlorate) dihydrate
;
_space_group_IT_number 2
_symmetry_cell_setting triclinic
_symmetry_space_group_name_Hall '-P 1'
_symmetry_space_group_name_H-M 'P -1'
_atom_sites_solution_hydrogens geom
_atom_sites_solution_primary direct
_atom_sites_solution_secondary difmap
_audit_creation_method SHELXL-97
_cell_angle_alpha 92.464(7)
_cell_angle_beta 96.740(7)
_cell_angle_gamma 103.386(8)
_cell_formula_units_Z 2
_cell_length_a 8.1705(6)
_cell_length_b 10.3825(11)
_cell_length_c 18.1967(15)
_cell_measurement_reflns_used 4349
_cell_measurement_temperature 298(2)
_cell_measurement_theta_max 28.9702
_cell_measurement_theta_min 3.5321
_cell_volume 1487.4(2)
_computing_cell_refinement 'CrysAlis PRO (Oxford Diffraction, 2010)'
_computing_data_collection 'CrysAlis PRO (Oxford Diffraction, 2010)'
_computing_data_reduction 'CrysAlis PRO (Oxford Diffraction, 2010)'
_computing_molecular_graphics 'WinGX (Farrugia, 1999)'
_computing_publication_material 'DIAMOND (Crystal Impact, 1999)'
_computing_structure_refinement 'SHELXL97 (Sheldrick, 2008)'
_computing_structure_solution 'SHELXS97 (Sheldrick, 2008)'
_diffrn_ambient_temperature 298(2)
_diffrn_detector_area_resol_mean 16.1
_diffrn_measured_fraction_theta_full 0.989
_diffrn_measured_fraction_theta_max 0.989
_diffrn_measurement_device_type 'Oxford Diffraction Xcalibur Eos Gemini'
_diffrn_measurement_method '\w scans'
_diffrn_radiation_monochromator graphite
_diffrn_radiation_source 'fine-focus sealed tube'
_diffrn_radiation_type MoK\a
_diffrn_radiation_wavelength 0.71069
_diffrn_reflns_av_R_equivalents 0.0783
_diffrn_reflns_av_sigmaI/netI 0.0789
_diffrn_reflns_limit_h_max 10
_diffrn_reflns_limit_h_min -10
_diffrn_reflns_limit_k_max 13
_diffrn_reflns_limit_k_min -13
_diffrn_reflns_limit_l_max 23
_diffrn_reflns_limit_l_min -23
_diffrn_reflns_number 18945
_diffrn_reflns_theta_full 27.00
_diffrn_reflns_theta_max 27.00
_diffrn_reflns_theta_min 3.54
_exptl_absorpt_coefficient_mu 0.778
_exptl_absorpt_correction_T_max 1.00000
_exptl_absorpt_correction_T_min 0.94554
_exptl_absorpt_correction_type multi-scan
_exptl_absorpt_process_details
;
(CrysAlis PRO; Oxford Diffraction, 2010)
;
_exptl_crystal_colour red
_exptl_crystal_density_diffrn 1.656
_exptl_crystal_density_method 'not measured'
_exptl_crystal_description plate
_exptl_crystal_F_000 764
_exptl_crystal_size_max 0.30
_exptl_crystal_size_mid 0.12
_exptl_crystal_size_min 0.05
_refine_diff_density_max 1.167
_refine_diff_density_min -0.997
_refine_ls_extinction_method none
_refine_ls_goodness_of_fit_ref 1.026
_refine_ls_hydrogen_treatment mixed
_refine_ls_matrix_type full
_refine_ls_number_parameters 397
_refine_ls_number_reflns 6429
_refine_ls_number_restraints 11
_refine_ls_restrained_S_all 1.028
_refine_ls_R_factor_all 0.0748
_refine_ls_R_factor_gt 0.0531
_refine_ls_shift/su_max 0.001
_refine_ls_shift/su_mean 0.000
_refine_ls_structure_factor_coef Fsqd
_refine_ls_weighting_details 'calc w=1/[\s^2^(Fo^2^)+(0.0702P)^2^+0.0000P] where P=(Fo^2^+2Fc^2^)/3'
_refine_ls_weighting_scheme calc
_refine_ls_wR_factor_gt 0.1267
_refine_ls_wR_factor_ref 0.1441
_reflns_number_gt 4889
_reflns_number_total 6429
_reflns_threshold_expression I>2sigma(I)
_cod_data_source_file gz3210.cif
_cod_data_source_block II
_cod_database_code 2018478
_cod_database_fobs_code 2018478

loop_
_symmetry_equiv_pos_as_xyz
'x, y, z'
'-x, -y, -z'

loop_
_atom_site_type_symbol
_atom_site_label
_atom_site_fract_x
_atom_site_fract_y
_atom_site_fract_z
_atom_site_U_iso_or_equiv
_atom_site_adp_type
_atom_site_calc_flag
_atom_site_refinement_flags
_atom_site_occupancy
_atom_site_symmetry_multiplicity
C C1 0.4941(6) 0.0962(5) 0.3600(2) 0.0460(11) Uani d . 1 1
H H1 0.4488 0.1349 0.3973 0.055 Uiso calc R 1 1
C C2 0.5790(6) 0.0016(5) 0.3792(2) 0.0478(11) Uani d . 1 1
H H2 0.5880 -0.0243 0.4275 0.057 Uiso calc R 1 1
C C3 0.6512(5) -0.0547(4) 0.3254(2) 0.0407(10) Uani d . 1 1
C C4 0.6318(5) -0.0123(4) 0.2541(2) 0.0398(10) Uani d . 1 1
H H4 0.6765 -0.0501 0.2162 0.048 Uiso calc R 1 1
C C5 0.5477(5) 0.0841(4) 0.2396(2) 0.0335(9) Uani d . 1 1
C C6 0.5457(5) 0.1498(4) 0.1693(2) 0.0360(9) Uani d . 1 1
C C7 0.6255(6) 0.1133(5) 0.1121(2) 0.0428(10) Uani d . 1 1
H H7 0.6698 0.0385 0.1143 0.051 Uiso calc R 1 1
C C8 0.6394(6) 0.1890(5) 0.0509(2) 0.0472(12) Uani d . 1 1
C C9 0.5732(6) 0.2980(5) 0.0500(2) 0.0506(12) Uani d . 1 1
H H9 0.5838 0.3526 0.0108 0.061 Uiso calc R 1 1
C C10 0.4904(6) 0.3260(5) 0.1081(2) 0.0507(12) Uani d . 1 1
H H10 0.4438 0.3997 0.1062 0.061 Uiso calc R 1 1
C C11 0.7396(9) 0.2241(7) -0.0666(3) 0.088(2) Uani d . 1 1
H H11A 0.7970 0.1833 -0.1008 0.133 Uiso calc R 1 1
H H11B 0.8050 0.3123 -0.0510 0.133 Uiso calc R 1 1
H H11C 0.6299 0.2279 -0.0906 0.133 Uiso calc R 1 1
C C12 0.7763(7) -0.1812(5) 0.4119(3) 0.0584(14) Uani d . 1 1
H H12A 0.8412 -0.2475 0.4130 0.088 Uiso calc R 1 1
H H12B 0.6714 -0.2151 0.4312 0.088 Uiso calc R 1 1
H H12C 0.8398 -0.1032 0.4418 0.088 Uiso calc R 1 1
C C13 0.0079(6) 0.2969(6) 0.3046(3) 0.0696(18) Uani d . 1 1
H H13A -0.0640 0.2177 0.2773 0.084 Uiso calc R 1 1
H H13B -0.0528 0.3221 0.3435 0.084 Uiso calc R 1 1
C C14 0.0349(6) 0.4015(6) 0.2552(3) 0.0670(17) Uani d . 1 1
H H14A 0.0625 0.4861 0.2841 0.080 Uiso calc R 1 1
H H14B -0.0699 0.3960 0.2228 0.080 Uiso calc R 1 1
C C15 0.2914(6) 0.5298(5) 0.2137(3) 0.0540(12) Uani d . 1 1
H H15A 0.3565 0.5344 0.1722 0.065 Uiso calc R 1 1
H H15B 0.2270 0.5973 0.2095 0.065 Uiso calc R 1 1
C C16 0.4090(7) 0.5586(5) 0.2832(3) 0.0600(14) Uani d . 1 1
H H16A 0.3539 0.5945 0.3209 0.072 Uiso calc R 1 1
H H16B 0.5078 0.6265 0.2754 0.072 Uiso calc R 1 1
C C17 0.4356(6) 0.4262(6) 0.3899(2) 0.0562(13) Uani d . 1 1
H H17A 0.5042 0.3701 0.4124 0.067 Uiso calc R 1 1
H H17B 0.4716 0.5129 0.4167 0.067 Uiso calc R 1 1
C C18 0.2560(7) 0.3690(6) 0.3979(3) 0.0591(14) Uani d . 1 1
H H18A 0.1970 0.4401 0.3977 0.071 Uiso calc R 1 1
H H18B 0.2510 0.3318 0.4458 0.071 Uiso calc R 1 1
C C19 0.1040(7) 0.1352(5) 0.3716(3) 0.0578(14) Uani d . 1 1
H H19A 0.1995 0.1072 0.3958 0.087 Uiso calc R 1 1
H H19B 0.0448 0.0698 0.3328 0.087 Uiso calc R 1 1
H H19C 0.0288 0.1453 0.4071 0.087 Uiso calc R 1 1
C C20 0.0906(7) 0.3641(6) 0.1306(3) 0.0571(14) Uani d . 1 1
H H20A 0.1758 0.3587 0.0993 0.086 Uiso calc R 1 1
H H20B 0.0342 0.4317 0.1150 0.086 Uiso calc R 1 1
H H20C 0.0093 0.2802 0.1272 0.086 Uiso calc R 1 1
C C21 0.6517(6) 0.4625(6) 0.3095(3) 0.0664(15) Uani d . 1 1
H H21A 0.6743 0.4707 0.2591 0.100 Uiso calc R 1 1
H H21B 0.6906 0.3887 0.3288 0.100 Uiso calc R 1 1
H H21C 0.7099 0.5424 0.3389 0.100 Uiso calc R 1 1
N N1 0.4703(4) 0.1382(4) 0.29174(17) 0.0352(8) Uani d . 1 1
N N2 0.4723(4) 0.2537(3) 0.16755(17) 0.0355(8) Uani d . 1 1
N N3 0.4675(4) 0.4404(4) 0.31197(18) 0.0381(8) Uani d . 1 1
N N4 0.1720(4) 0.3977(4) 0.20902(18) 0.0371(8) Uani d . 1 1
N N5 0.1644(4) 0.2643(4) 0.33949(18) 0.0366(8) Uani d . 1 1
O O1 0.1448(4) 0.0930(3) 0.19619(17) 0.0459(7) Uani d D 1 1
H H1W 0.133(7) 0.015(2) 0.206(3) 0.069 Uiso d D 1 1
H H2W 0.122(7) 0.084(5) 0.1511(11) 0.069 Uiso d D 1 1
O O2 0.7198(5) 0.1467(4) -0.00285(19) 0.0712(12) Uani d . 1 1
O O3 0.7410(4) -0.1479(3) 0.33649(17) 0.0516(8) Uani d . 1 1
Ru Ru1 0.32092(4) 0.26530(3) 0.252483(16) 0.03299(13) Uani d . 1 1
Cl Cl1 0.79058(16) 0.25418(13) 0.54157(6) 0.0509(3) Uani d . 1 1
O O4 0.6236(5) 0.2729(5) 0.5282(2) 0.0890(14) Uani d . 1 1
O O5 0.7854(7) 0.1170(4) 0.5450(3) 0.1066(17) Uani d . 1 1
O O6 0.8800(7) 0.2996(6) 0.4840(3) 0.124(2) Uani d . 1 1
O O7 0.8740(7) 0.3223(6) 0.6096(2) 0.1074(18) Uani d . 1 1
Cl Cl2 0.78373(16) 0.69460(13) 0.11282(7) 0.0547(3) Uani d . 1 1
O O8 0.7950(7) 0.6418(6) 0.0416(2) 0.1103(18) Uani d . 1 1
O O9 0.8883(6) 0.6447(4) 0.1663(2) 0.0874(13) Uani d . 1 1
O O10 0.8399(7) 0.8359(4) 0.1158(3) 0.1008(15) Uani d . 1 1
O O11 0.6148(6) 0.6606(6) 0.1269(3) 0.1103(18) Uani d . 1 1
O O12 0.1500(6) 0.8542(5) 0.2555(2) 0.0820(12) Uani d D 1 1
H H5W 0.066(7) 0.793(6) 0.238(4) 0.123 Uiso d D 1 1
H H6W 0.152(9) 0.850(7) 0.3009(12) 0.123 Uiso d D 1 1
O O13 0.1485(7) 0.0813(4) 0.0462(2) 0.0847(13) Uani d D 1 1
H H3W 0.163(8) 0.156(4) 0.020(4) 0.127 Uiso d D 1 1
H H4W 0.228(5) 0.054(3) 0.034(4) 0.127 Uiso d D 1 1

loop_
_atom_site_aniso_label
_atom_site_aniso_U_11
_atom_site_aniso_U_22
_atom_site_aniso_U_33
_atom_site_aniso_U_12
_atom_site_aniso_U_13
_atom_site_aniso_U_23
C1 0.059(3) 0.056(3) 0.033(2) 0.030(2) 0.013(2) 0.009(2)
C2 0.056(3) 0.057(3) 0.038(2) 0.026(2) 0.010(2) 0.019(2)
C3 0.040(2) 0.041(2) 0.045(2) 0.015(2) 0.0039(19) 0.012(2)
C4 0.040(2) 0.045(3) 0.038(2) 0.018(2) 0.0078(18) 0.003(2)
C5 0.033(2) 0.039(2) 0.031(2) 0.0113(18) 0.0081(16) 0.0081(18)
C6 0.036(2) 0.041(2) 0.033(2) 0.0114(19) 0.0089(17) 0.0040(19)
C7 0.052(3) 0.048(3) 0.037(2) 0.026(2) 0.0152(19) 0.011(2)
C8 0.054(3) 0.067(3) 0.029(2) 0.025(3) 0.0184(19) 0.008(2)
C9 0.062(3) 0.062(3) 0.039(2) 0.026(3) 0.021(2) 0.019(2)
C10 0.066(3) 0.052(3) 0.045(3) 0.024(3) 0.025(2) 0.019(2)
C11 0.117(6) 0.125(6) 0.056(3) 0.066(5) 0.058(4) 0.038(4)
C12 0.060(3) 0.063(3) 0.056(3) 0.026(3) -0.005(2) 0.021(3)
C13 0.048(3) 0.097(5) 0.088(4) 0.041(3) 0.042(3) 0.050(4)
C14 0.053(3) 0.115(5) 0.056(3) 0.050(3) 0.028(2) 0.041(3)
C15 0.060(3) 0.039(3) 0.070(3) 0.022(2) 0.013(3) 0.016(2)
C16 0.066(3) 0.044(3) 0.067(3) 0.007(3) 0.002(3) 0.016(3)
C17 0.064(3) 0.065(3) 0.036(2) 0.009(3) 0.005(2) 0.001(2)
C18 0.074(4) 0.066(4) 0.042(3) 0.017(3) 0.025(2) 0.005(3)
C19 0.073(3) 0.056(3) 0.061(3) 0.029(3) 0.038(3) 0.028(3)
C20 0.065(3) 0.071(4) 0.044(3) 0.035(3) 0.000(2) 0.014(3)
C21 0.041(3) 0.070(4) 0.087(4) 0.010(3) 0.012(3) -0.005(3)
N1 0.0392(19) 0.042(2) 0.0302(16) 0.0185(16) 0.0090(14) 0.0092(15)
N2 0.0425(19) 0.0386(19) 0.0308(17) 0.0158(16) 0.0120(14) 0.0093(15)
N3 0.0365(19) 0.044(2) 0.0373(18) 0.0145(17) 0.0068(14) 0.0046(16)
N4 0.0377(19) 0.048(2) 0.0332(17) 0.0189(17) 0.0121(14) 0.0136(16)
N5 0.0395(19) 0.044(2) 0.0330(17) 0.0164(17) 0.0138(15) 0.0129(16)
O1 0.057(2) 0.0408(18) 0.0399(16) 0.0102(16) 0.0068(15) 0.0079(15)
O2 0.097(3) 0.094(3) 0.0526(19) 0.062(3) 0.045(2) 0.027(2)
O3 0.058(2) 0.055(2) 0.0511(18) 0.0284(17) 0.0072(15) 0.0166(17)
Ru1 0.0370(2) 0.0383(2) 0.02922(19) 0.01549(16) 0.01107(14) 0.00989(14)
Cl1 0.0566(7) 0.0599(8) 0.0433(6) 0.0248(6) 0.0128(5) 0.0067(6)
O4 0.070(3) 0.128(4) 0.084(3) 0.052(3) 0.008(2) 0.021(3)
O5 0.104(4) 0.062(3) 0.154(5) 0.030(3) -0.005(3) 0.019(3)
O6 0.132(4) 0.161(5) 0.094(3) 0.032(4) 0.069(3) 0.044(4)
O7 0.128(4) 0.133(4) 0.070(3) 0.080(4) -0.029(3) -0.045(3)
Cl2 0.0572(7) 0.0613(8) 0.0483(6) 0.0142(6) 0.0129(5) 0.0186(6)
O8 0.130(4) 0.148(5) 0.058(3) 0.046(4) 0.014(3) -0.013(3)
O9 0.106(3) 0.083(3) 0.078(3) 0.040(3) -0.010(2) 0.025(2)
O10 0.121(4) 0.060(3) 0.125(4) 0.018(3) 0.027(3) 0.036(3)
O11 0.063(3) 0.147(5) 0.130(4) 0.020(3) 0.040(3) 0.061(4)
O12 0.102(4) 0.067(3) 0.071(3) 0.011(2) 0.001(2) 0.019(2)
O13 0.129(4) 0.076(3) 0.050(2) 0.023(3) 0.015(2) 0.013(2)

loop_
_atom_type_symbol
_atom_type_description
_atom_type_scat_dispersion_real
_atom_type_scat_dispersion_imag
_atom_type_scat_source
C C 0.0033 0.0016 'International Tables Vol C Tables 4.2.6.8 and 6.1.1.4'
H H 0.0000 0.0000 'International Tables Vol C Tables 4.2.6.8 and 6.1.1.4'
N N 0.0061 0.0033 'International Tables Vol C Tables 4.2.6.8 and 6.1.1.4'
O O 0.0106 0.0060 'International Tables Vol C Tables 4.2.6.8 and 6.1.1.4'
Cl Cl 0.1484 0.1585 'International Tables Vol C Tables 4.2.6.8 and 6.1.1.4'
Ru Ru -1.2594 0.8363 'International Tables Vol C Tables 4.2.6.8 and 6.1.1.4'

loop_
_geom_angle_atom_site_label_1
_geom_angle_atom_site_label_2
_geom_angle_atom_site_label_3
_geom_angle
N1 C1 C2 125.5(4)
N1 C1 H1 117.2
C2 C1 H1 117.2
C1 C2 C3 118.4(4)
C1 C2 H2 120.8
C3 C2 H2 120.8
O3 C3 C2 125.0(4)
O3 C3 C4 117.1(4)
C2 C3 C4 117.9(4)
C5 C4 C3 120.2(4)
C5 C4 H4 119.9
C3 C4 H4 119.9
C4 C5 N1 122.7(4)
C4 C5 C6 123.4(4)
N1 C5 C6 113.6(3)
N2 C6 C7 122.8(4)
N2 C6 C5 115.5(3)
C7 C6 C5 121.6(4)
C6 C7 C8 119.5(4)
C6 C7 H7 120.2
C8 C7 H7 120.2
O2 C8 C9 125.8(4)
O2 C8 C7 115.9(4)
C9 C8 C7 118.3(4)
C8 C9 C10 119.0(4)
C8 C9 H9 120.5
C10 C9 H9 120.5
N2 C10 C9 124.2(4)
N2 C10 H10 117.9
C9 C10 H10 117.9
O2 C11 H11A 109.5
O2 C11 H11B 109.5
H11A C11 H11B 109.5
O2 C11 H11C 109.5
H11A C11 H11C 109.5
H11B C11 H11C 109.5
O3 C12 H12A 109.5
O3 C12 H12B 109.5
H12A C12 H12B 109.5
O3 C12 H12C 109.5
H12A C12 H12C 109.5
H12B C12 H12C 109.5
C14 C13 N5 114.7(4)
C14 C13 H13A 108.6
N5 C13 H13A 108.6
C14 C13 H13B 108.6
N5 C13 H13B 108.6
H13A C13 H13B 107.6
C13 C14 N4 113.8(4)
C13 C14 H14A 108.8
N4 C14 H14A 108.8
C13 C14 H14B 108.8
N4 C14 H14B 108.8
H14A C14 H14B 107.7
C16 C15 N4 113.1(4)
C16 C15 H15A 109.0
N4 C15 H15A 109.0
C16 C15 H15B 109.0
N4 C15 H15B 109.0
H15A C15 H15B 107.8
C15 C16 N3 114.6(4)
C15 C16 H16A 108.6
N3 C16 H16A 108.6
C15 C16 H16B 108.6
N3 C16 H16B 108.6
H16A C16 H16B 107.6
C18 C17 N3 113.7(4)
C18 C17 H17A 108.8
N3 C17 H17A 108.8
C18 C17 H17B 108.8
N3 C17 H17B 108.8
H17A C17 H17B 107.7
C17 C18 N5 114.9(4)
C17 C18 H18A 108.5
N5 C18 H18A 108.5
C17 C18 H18B 108.5
N5 C18 H18B 108.5
H18A C18 H18B 107.5
N5 C19 H19A 109.5
N5 C19 H19B 109.5
H19A C19 H19B 109.5
N5 C19 H19C 109.5
H19A C19 H19C 109.5
H19B C19 H19C 109.5
N4 C20 H20A 109.5
N4 C20 H20B 109.5
H20A C20 H20B 109.5
N4 C20 H20C 109.5
H20A C20 H20C 109.5
H20B C20 H20C 109.5
N3 C21 H21A 109.5
N3 C21 H21B 109.5
H21A C21 H21B 109.5
N3 C21 H21C 109.5
H21A C21 H21C 109.5
H21B C21 H21C 109.5
C1 N1 C5 115.1(3)
C1 N1 Ru1 129.2(3)
C5 N1 Ru1 115.5(2)
C10 N2 C6 116.1(3)
C10 N2 Ru1 128.9(3)
C6 N2 Ru1 114.5(2)
C21 N3 C17 108.5(4)
C21 N3 C16 108.8(4)
C17 N3 C16 109.8(4)
C21 N3 Ru1 114.4(3)
C17 N3 Ru1 105.6(3)
C16 N3 Ru1 109.7(3)
C15 N4 C14 110.1(4)
C15 N4 C20 108.6(4)
C14 N4 C20 107.3(4)
C15 N4 Ru1 105.5(3)
C14 N4 Ru1 109.9(3)
C20 N4 Ru1 115.4(3)
C13 N5 C18 110.5(4)
C13 N5 C19 104.4(4)
C18 N5 C19 111.3(3)
C13 N5 Ru1 105.4(2)
C18 N5 Ru1 108.0(3)
C19 N5 Ru1 116.9(3)
Ru1 O1 H1W 128(4)
Ru1 O1 H2W 122(4)
H1W O1 H2W 101(4)
C8 O2 C11 117.6(4)
C3 O3 C12 116.9(4)
N1 Ru1 N3 97.34(13)
N1 Ru1 N2 76.74(12)
N3 Ru1 N2 99.22(13)
N1 Ru1 N5 100.69(12)
N3 Ru1 N5 83.39(13)
N2 Ru1 N5 176.51(13)
N1 Ru1 O1 87.40(13)
N3 Ru1 O1 173.05(12)
N2 Ru1 O1 86.79(13)
N5 Ru1 O1 90.75(13)
N1 Ru1 N4 178.07(11)
N3 Ru1 N4 82.64(13)
N2 Ru1 N4 101.36(12)
N5 Ru1 N4 81.22(12)
O1 Ru1 N4 92.79(13)
O6 Cl1 O7 110.2(4)
O6 Cl1 O4 109.9(3)
O7 Cl1 O4 110.1(3)
O6 Cl1 O5 107.7(4)
O7 Cl1 O5 108.9(3)
O4 Cl1 O5 110.0(3)
O11 Cl2 O8 109.6(4)
O11 Cl2 O9 110.4(3)
O8 Cl2 O9 109.6(3)
O11 Cl2 O10 109.0(3)
O8 Cl2 O10 109.0(3)
O9 Cl2 O10 109.3(3)
H5W O12 H6W 103(4)
H3W O13 H4W 98(4)

loop_
_geom_bond_atom_site_label_1
_geom_bond_atom_site_label_2
_geom_bond_distance
_geom_bond_publ_flag
C1 N1 1.341(5) ?
C1 C2 1.363(6) ?
C1 H1 0.9300 ?
C2 C3 1.376(6) ?
C2 H2 0.9300 ?
C3 O3 1.351(5) ?
C3 C4 1.392(6) ?
C4 C5 1.357(6) ?
C4 H4 0.9300 ?
C5 N1 1.369(5) ?
C5 C6 1.475(5) ?
C6 N2 1.350(5) ?
C6 C7 1.376(5) ?
C7 C8 1.392(6) ?
C7 H7 0.9300 ?
C8 O2 1.352(5) ?
C8 C9 1.363(6) ?
C9 C10 1.375(6) ?
C9 H9 0.9300 ?
C10 N2 1.345(5) ?
C10 H10 0.9300 ?
C11 O2 1.443(6) ?
C11 H11A 0.9600 ?
C11 H11B 0.9600 ?
C11 H11C 0.9600 ?
C12 O3 1.443(5) ?
C12 H12A 0.9600 ?
C12 H12B 0.9600 ?
C12 H12C 0.9600 ?
C13 C14 1.434(7) ?
C13 N5 1.477(6) ?
C13 H13A 0.9700 ?
C13 H13B 0.9700 ?
C14 N4 1.484(5) ?
C14 H14A 0.9700 ?
C14 H14B 0.9700 ?
C15 C16 1.470(7) ?
C15 N4 1.479(6) ?
C15 H15A 0.9700 ?
C15 H15B 0.9700 ?
C16 N3 1.509(6) ?
C16 H16A 0.9700 ?
C16 H16B 0.9700 ?
C17 C18 1.477(7) ?
C17 N3 1.478(5) ?
C17 H17A 0.9700 ?
C17 H17B 0.9700 ?
C18 N5 1.486(6) ?
C18 H18A 0.9700 ?
C18 H18B 0.9700 ?
C19 N5 1.487(5) ?
C19 H19A 0.9600 ?
C19 H19B 0.9600 ?
C19 H19C 0.9600 ?
C20 N4 1.492(6) ?
C20 H20A 0.9600 ?
C20 H20B 0.9600 ?
C20 H20C 0.9600 ?
C21 N3 1.475(6) ?
C21 H21A 0.9600 ?
C21 H21B 0.9600 ?
C21 H21C 0.9600 ?
N1 Ru1 2.089(3) yes
N2 Ru1 2.106(3) yes
N3 Ru1 2.104(4) yes
N4 Ru1 2.154(3) yes
N5 Ru1 2.148(3) yes
O1 Ru1 2.151(3) yes
O1 H1W 0.822(19) ?
O1 H2W 0.817(19) ?
Cl1 O6 1.385(4) ?
Cl1 O7 1.414(4) ?
Cl1 O4 1.417(4) ?
Cl1 O5 1.420(4) ?
Cl2 O11 1.400(4) ?
Cl2 O8 1.407(4) ?
Cl2 O9 1.414(4) ?
Cl2 O10 1.429(4) ?
O12 H5W 0.84(2) ?
O12 H6W 0.83(2) ?
O13 H3W 0.926(15) ?
O13 H4W 0.82(2) ?

loop_
_geom_hbond_atom_site_label_D
_geom_hbond_atom_site_label_H
_geom_hbond_atom_site_label_A
_geom_hbond_site_symmetry_A
_geom_hbond_distance_DH
_geom_hbond_distance_HA
_geom_hbond_distance_DA
_geom_hbond_angle_DHA
_geom_hbond_publ_flag
O1 H1W O12 1_545 0.82(3) 1.96(4) 2.751(6) 161(5) yes
O1 H2W O13 ? 0.82(2) 1.94(2) 2.729(5) 162(6) yes
O13 H3W O8 2_665 0.93(4) 2.39(4) 3.314(7) 175(5) yes
O13 H3W O10 2_665 0.93(4) 2.46(5) 3.112(7) 128(4) yes
O13 H4W O2 2_655 0.81(4) 2.28(4) 2.936(6) 138(3) yes
O12 H5W O9 1_455 0.84(5) 2.13(5) 2.945(7) 164(5) yes
O12 H6W O7 2_666 0.83(2) 2.46(5) 3.126(7) 138(5) yes
